data_4344178
loop_
_publ_author_name
'Smalley, A.L.E.'
'Johnson, S.C.'
'Jespersen, M.L.'

_publ_section_title
;
 Synthesis and structural evolution of Ru Sb3, a new metastable
 skutterudite compound
;
_journal_name_full 'Inorganic Chemistry'
_journal_page_first 2486
_journal_page_last 2490
_journal_volume 43
_journal_year 2004
_chemical_formula_sum 'Ru Sb3.143'
_space_group_IT_number 204
_symmetry_space_group_name_Hall '-I 2 2 3'
_symmetry_space_group_name_H-M 'I m -3'
_cell_angle_alpha 90
_cell_angle_beta 90
_cell_angle_gamma 90
_cell_formula_units_Z 8
_cell_length_a 9.325
_cell_length_b 9.325
_cell_length_c 9.325
_cell_volume 810.861
_citation_journal_id_ASTM INOCAJ
_cod_data_source_file Smalley_INOCAJ_2004_1281.cif
_cod_data_source_block Ru1Sb3.143
_cod_original_cell_volume 810.8611
_cod_original_formula_sum 'Ru1 Sb3.143'
_cod_database_code 4344178

loop_
_symmetry_equiv_pos_as_xyz
x,y,z
-x,-y,z
x,-y,-z
-x,y,-z
z,x,y
-z,-x,y
z,-x,-y
-z,x,-y
y,z,x
y,-z,-x
-y,z,-x
-y,-z,x
-x,-y,-z
x,y,-z
-x,y,z
x,-y,z
-z,-x,-y
z,x,-y
-z,x,y
z,-x,y
-y,-z,-x
-y,z,x
y,-z,x
y,z,-x
x+1/2,y+1/2,z+1/2
-x+1/2,-y+1/2,z+1/2
x+1/2,-y+1/2,-z+1/2
-x+1/2,y+1/2,-z+1/2
z+1/2,x+1/2,y+1/2
-z+1/2,-x+1/2,y+1/2
z+1/2,-x+1/2,-y+1/2
-z+1/2,x+1/2,-y+1/2
y+1/2,z+1/2,x+1/2
y+1/2,-z+1/2,-x+1/2
-y+1/2,z+1/2,-x+1/2
-y+1/2,-z+1/2,x+1/2
-x+1/2,-y+1/2,-z+1/2
x+1/2,y+1/2,-z+1/2
-x+1/2,y+1/2,z+1/2
x+1/2,-y+1/2,z+1/2
-z+1/2,-x+1/2,-y+1/2
z+1/2,x+1/2,-y+1/2
-z+1/2,x+1/2,y+1/2
z+1/2,-x+1/2,y+1/2
-y+1/2,-z+1/2,-x+1/2
-y+1/2,z+1/2,x+1/2
y+1/2,-z+1/2,x+1/2
y+1/2,z+1/2,-x+1/2

loop_
_atom_site_label
_atom_site_type_symbol
_atom_site_fract_x
_atom_site_fract_y
_atom_site_fract_z
_atom_site_occupancy
_atom_site_U_iso_or_equiv
Sb1 Sb 0 0.1607 0.3424 1 0.0
Sb2 Sb 0 0 0 0.57 0.0
Ru1 Ru 0.25 0.25 0.25 1 0.0
